data_4115952
loop_
_publ_author_name
'Rodolphe Cl\'erac'
'F. Albert Cotton'
'Kim R. Dunbar'
'Tongbu Lu'
'Carlos A. Murillo'
'Xiaoping Wang'

_publ_contact_author_address
; Dept. of Chemistry
  P.O. Box 30012
  Texas A&M University
  College Station, TX 77842-3012
  USA
;
_publ_contact_author_email cotton@tamu.edu
_publ_contact_author_fax '(409) 845 9351'
_publ_contact_author_name 'F.A. Cotton'
_publ_contact_author_phone '(409) 845 4432'
_publ_section_title
;
 A New Linear Tricobalt Compound with Di(2-pyridyl)amide (dpa) Ligands:
 Two-Step Spin Crossover of [Co3(dpa)4Cl2][BF4]
;
_journal_name_full 'Journal of the American Chemical Society'
_journal_page_first 2272
_journal_page_last 2278
_journal_paper_doi 10.1021/ja994051b
_journal_volume 122
_journal_year 2000
_chemical_compound_source synthesis
_chemical_formula_structural '[Co3(dpa)4Cl2][BF4] 2CH2Cl2'
_chemical_formula_sum 'C42 H36 B Cl6 Co3 F4 N12'
_chemical_formula_weight 1185.13
_chemical_name_systematic
; 
 ? 
;
_space_group_IT_number 14
_symmetry_cell_setting monoclinic
_symmetry_space_group_name_Hall '-P 2yn'
_symmetry_space_group_name_H-M 'P 1 21/n 1'
_atom_sites_solution_hydrogens geom
_atom_sites_solution_primary direct
_atom_sites_solution_secondary difmap
_audit_creation_method SHELXL
_cell_angle_alpha 90.00
_cell_angle_beta 92.954(3)
_cell_angle_gamma 90.00
_cell_formula_units_Z 4
_cell_length_a 11.3999(7)
_cell_length_b 20.913(1)
_cell_length_c 19.752(1)
_cell_measurement_reflns_used 250
_cell_measurement_temperature 213(2)
_cell_measurement_theta_max 20.9
_cell_measurement_theta_min 9.05
_cell_volume 4702.7(4)
_computing_cell_refinement MADNES
_computing_data_collection MADNES
_computing_data_reduction PROCOR
_computing_molecular_graphics 'XP (Siemens, 1990)'
_computing_publication_material 'SHELXL-97 (Sheldrick, 1997)'
_computing_structure_refinement 'SHELXL-97 (Sheldrick, 1997)'
_computing_structure_solution 'SHELXS-97 (Sheldrick, 1990)'
_diffrn_ambient_temperature 213(2)
_diffrn_measurement_device 'Nonius FAST area detector'
_diffrn_measurement_method 'Ellipsoid-mask fitting'
_diffrn_radiation_monochromator graphite
_diffrn_radiation_source 'fine-focus sealed tube'
_diffrn_radiation_type MoK\a
_diffrn_radiation_wavelength 0.71073
_diffrn_reflns_av_R_equivalents 0.0629
_diffrn_reflns_av_sigmaI/netI 0.0416
_diffrn_reflns_limit_h_max 12
_diffrn_reflns_limit_h_min -12
_diffrn_reflns_limit_k_max 22
_diffrn_reflns_limit_k_min -22
_diffrn_reflns_limit_l_max 21
_diffrn_reflns_limit_l_min -20
_diffrn_reflns_number 20031
_diffrn_reflns_theta_max 22.62
_diffrn_reflns_theta_min 2.02
_diffrn_standards_number 'none (area detector data)'
_exptl_absorpt_coefficient_mu 1.450
_exptl_absorpt_correction_type none
_exptl_crystal_colour brown
_exptl_crystal_density_diffrn 1.674
_exptl_crystal_description plates
_exptl_crystal_F_000 2384
_exptl_crystal_size_max 0.18
_exptl_crystal_size_mid 0.14
_exptl_crystal_size_min 0.02
_refine_diff_density_max 1.201
_refine_diff_density_min -0.637
_refine_diff_density_rms 0.107
_refine_ls_extinction_method none
_refine_ls_goodness_of_fit_all 1.067
_refine_ls_goodness_of_fit_obs 1.076
_refine_ls_hydrogen_treatment noref
_refine_ls_matrix_type full
_refine_ls_number_parameters 618
_refine_ls_number_reflns 6132
_refine_ls_number_restraints 787
_refine_ls_restrained_S_all 1.078
_refine_ls_restrained_S_obs 1.077
_refine_ls_R_factor_all 0.0695
_refine_ls_R_factor_obs 0.0573
_refine_ls_shift/esd_max 0.015
_refine_ls_shift/esd_mean 0.000
_refine_ls_structure_factor_coef Fsqd
_refine_ls_weighting_details 'w=1/[\s^2^(Fo^2^)+(0.0523P)^2^+29.9747P] where P=(Fo^2^+2Fc^2^)/3'
_refine_ls_weighting_scheme calc
_refine_ls_wR_factor_all 0.1443
_refine_ls_wR_factor_obs 0.1317
_reflns_number_observed 5213
_reflns_number_total 6137
_reflns_observed_criterion >2sigma(I)
_cod_data_source_file ja994051b_3.cif
_cod_data_source_block 213K
_cod_depositor_comments
;
The following automatic conversions were performed:

'_refine_ls_weighting_scheme' value 'calc
w=1/[\s^2^(Fo^2^)+(0.0523P)^2^+29.9747P] where P=(Fo^2^+2Fc^2^)/3'
was changed to 'calc'. New tag '_refine_ls_weighting_details' was
created. The value of the new tag was set to
'w=1/[\s^2^(Fo^2^)+(0.0523P)^2^+29.9747P] where P=(Fo^2^+2Fc^2^)/3'.

Automatic conversion script
Id: cif_fix_values 3143 2015-03-26 13:38:13Z robertas 
;
_cod_database_code 4115952

loop_
_symmetry_equiv_pos_as_xyz
'x, y, z'
'-x+1/2, y+1/2, -z+1/2'
'-x, -y, -z'
'x-1/2, -y-1/2, z-1/2'

loop_
_atom_site_aniso_label
_atom_site_aniso_U_11
_atom_site_aniso_U_22
_atom_site_aniso_U_33
_atom_site_aniso_U_23
_atom_site_aniso_U_13
_atom_site_aniso_U_12
Co1 0.0149(4) 0.0182(4) 0.0172(4) -0.0009(3) 0.0006(3) 0.0020(3)
Co2 0.0124(4) 0.0190(4) 0.0168(4) -0.0009(3) 0.0015(3) 0.0008(3)
Co3 0.0131(4) 0.0249(4) 0.0181(4) -0.0025(3) 0.0026(3) -0.0011(3)
Cl1 0.0316(8) 0.0314(8) 0.0229(8) -0.0033(6) -0.0008(6) 0.0037(7)
Cl2 0.0236(8) 0.0496(10) 0.0237(8) -0.0096(7) 0.0037(6) -0.0044(7)
N1 0.0189(15) 0.020(2) 0.0189(15) 0.0004(12) 0.0021(12) 0.0029(12)
N2 0.0184(15) 0.020(2) 0.0195(15) -0.0009(12) 0.0032(12) -0.0004(12)
N3 0.020(2) 0.021(2) 0.021(2) -0.0027(12) 0.0013(12) -0.0010(12)
N4 0.0187(15) 0.019(2) 0.0206(15) -0.0004(12) -0.0009(12) 0.0002(12)
N5 0.0160(15) 0.0187(15) 0.0189(15) 0.0010(12) 0.0011(12) -0.0011(12)
N6 0.020(2) 0.023(2) 0.021(2) 0.0002(12) 0.0031(12) 0.0009(12)
N7 0.0192(15) 0.019(2) 0.0199(15) -0.0007(12) 0.0013(12) 0.0006(12)
N8 0.0165(15) 0.0188(15) 0.0180(15) -0.0003(12) 0.0005(12) 0.0005(12)
N9 0.0182(15) 0.021(2) 0.0185(15) 0.0000(12) 0.0007(12) -0.0009(12)
N10 0.0179(15) 0.0189(15) 0.0180(15) -0.0007(12) 0.0011(12) 0.0007(12)
N11 0.0156(15) 0.0174(15) 0.0176(15) -0.0004(12) 0.0021(12) 0.0013(12)
N12 0.0180(15) 0.019(2) 0.0193(15) -0.0016(12) 0.0028(12) 0.0000(12)
C1 0.025(2) 0.026(2) 0.025(2) -0.0006(13) 0.0014(13) 0.0024(13)
C2 0.028(2) 0.030(2) 0.028(2) -0.0001(13) 0.0027(13) 0.0029(13)
C3 0.029(2) 0.033(2) 0.031(2) 0.0013(13) 0.0030(13) 0.0005(13)
C4 0.024(2) 0.025(2) 0.025(2) 0.0001(13) 0.0024(13) -0.0005(13)
C5 0.018(2) 0.021(2) 0.020(2) 0.0009(13) 0.0022(13) 0.0008(13)
C6 0.017(2) 0.019(2) 0.020(2) -0.0001(13) 0.0010(13) 0.0005(13)
C7 0.025(2) 0.025(2) 0.025(2) -0.0005(13) 0.0027(13) -0.0004(13)
C8 0.035(2) 0.034(2) 0.036(2) 0.0006(13) 0.0029(13) -0.0004(13)
C9 0.039(2) 0.037(2) 0.040(2) -0.0022(14) 0.0036(14) -0.0009(14)
C10 0.029(2) 0.029(2) 0.030(2) -0.0023(13) 0.0030(13) -0.0007(13)
C11 0.023(2) 0.023(2) 0.024(2) -0.0009(13) 0.0007(13) 0.0004(13)
C12 0.030(2) 0.031(2) 0.032(2) -0.0009(13) -0.0011(13) 0.0000(13)
C13 0.028(2) 0.030(2) 0.032(2) -0.0005(13) 0.0017(13) 0.0003(13)
C14 0.022(2) 0.023(2) 0.024(2) -0.0009(13) 0.0022(13) -0.0001(13)
C15 0.018(2) 0.017(2) 0.019(2) -0.0001(13) 0.0001(13) 0.0008(13)
C16 0.017(2) 0.020(2) 0.020(2) 0.0003(13) 0.0031(13) 0.0016(13)
C17 0.028(2) 0.028(2) 0.029(2) 0.0008(13) 0.0017(13) 0.0002(13)
C18 0.035(2) 0.036(2) 0.036(2) 0.0030(13) 0.0033(13) 0.0004(14)
C19 0.036(2) 0.039(2) 0.036(2) 0.0031(14) 0.0027(13) 0.0009(14)
C20 0.029(2) 0.032(2) 0.028(2) 0.0015(13) 0.0021(13) -0.0002(13)
C21 0.027(2) 0.028(2) 0.027(2) 0.0007(13) 0.0018(13) 0.0014(13)
C22 0.034(2) 0.034(2) 0.033(2) 0.0029(13) 0.0017(13) 0.0003(14)
C23 0.034(2) 0.034(2) 0.034(2) 0.0030(13) 0.0017(13) 0.0010(13)
C24 0.029(2) 0.028(2) 0.028(2) 0.0002(13) 0.0022(13) 0.0012(13)
C25 0.017(2) 0.019(2) 0.019(2) -0.0003(13) 0.0019(13) 0.0001(13)
C26 0.019(2) 0.018(2) 0.019(2) -0.0005(13) 0.0021(13) 0.0006(13)
C27 0.020(2) 0.021(2) 0.022(2) 0.0008(13) 0.0014(13) 0.0006(13)
C28 0.027(2) 0.028(2) 0.030(2) 0.0003(13) 0.0025(13) 0.0002(13)
C29 0.029(2) 0.030(2) 0.030(2) -0.0006(13) 0.0048(13) 0.0001(13)
C30 0.024(2) 0.025(2) 0.024(2) -0.0009(13) 0.0028(13) -0.0017(13)
C31 0.025(2) 0.025(2) 0.025(2) -0.0001(13) 0.0004(13) 0.0005(13)
C32 0.033(2) 0.030(2) 0.033(2) -0.0008(13) 0.0012(13) 0.0001(13)
C33 0.029(2) 0.028(2) 0.030(2) 0.0013(13) 0.0019(13) 0.0019(13)
C34 0.025(2) 0.027(2) 0.026(2) 0.0000(13) 0.0008(13) 0.0011(13)
C35 0.017(2) 0.019(2) 0.020(2) 0.0006(13) 0.0013(13) 0.0009(13)
C36 0.020(2) 0.021(2) 0.020(2) 0.0006(13) 0.0006(13) 0.0002(13)
C37 0.028(2) 0.031(2) 0.029(2) -0.0018(13) 0.0009(13) 0.0020(13)
C38 0.029(2) 0.035(2) 0.032(2) -0.0002(13) 0.0019(13) 0.0009(13)
C39 0.025(2) 0.029(2) 0.026(2) 0.0002(13) 0.0012(13) -0.0017(13)
C40 0.023(2) 0.025(2) 0.023(2) -0.0002(13) 0.0019(13) -0.0005(13)
B1 0.041(2) 0.042(2) 0.043(2) 0.0004(14) 0.0013(14) 0.0009(14)
F1 0.095(3) 0.089(3) 0.108(3) -0.005(2) -0.028(2) 0.003(2)
F2 0.070(2) 0.094(3) 0.084(3) 0.024(2) 0.018(2) 0.018(2)
F3 0.056(2) 0.065(2) 0.059(2) 0.013(2) 0.003(2) 0.002(2)
F4 0.038(2) 0.052(2) 0.044(2) 0.002(2) -0.007(2) 0.009(2)
C1S 0.048(2) 0.049(2) 0.049(2) 0.0011(14) 0.0012(14) 0.0004(14)
Cl1S 0.0625(13) 0.0511(12) 0.0903(15) -0.0099(11) 0.0027(11) -0.0101(10)
Cl2S 0.0403(10) 0.0449(10) 0.0575(11) -0.0075(9) 0.0008(8) -0.0019(8)

loop_
_atom_site_label
_atom_site_type_symbol
_atom_site_fract_x
_atom_site_fract_y
_atom_site_fract_z
_atom_site_U_iso_or_equiv
_atom_site_thermal_displace_type
_atom_site_occupancy
_atom_site_calc_flag
_atom_site_refinement_flags
_atom_site_disorder_group
Co1 Co 0.79939(6) 0.19326(4) 0.14113(4) 0.0168(2) Uani 1 d U .
Co2 Co 0.82491(6) 0.23967(4) 0.24759(4) 0.0161(2) Uani 1 d U .
Co3 Co 0.85142(6) 0.28546(4) 0.35463(4) 0.0186(2) Uani 1 d U .
Cl1 Cl 0.77742(13) 0.14676(7) 0.03204(7) 0.0287(4) Uani 1 d U .
Cl2 Cl 0.88036(13) 0.33174(8) 0.46416(7) 0.0322(4) Uani 1 d U .
N1 N 0.9622(4) 0.2235(2) 0.1295(2) 0.0194(11) Uani 1 d U .
N2 N 0.9334(4) 0.2969(2) 0.2141(2) 0.0193(11) Uani 1 d U .
N3 N 0.9001(4) 0.3624(2) 0.3053(2) 0.0206(11) Uani 1 d U .
N4 N 0.6434(4) 0.1675(2) 0.1713(2) 0.0194(11) Uani 1 d U .
N5 N 0.7166(4) 0.1814(2) 0.2817(2) 0.0179(10) Uani 1 d U .
N6 N 0.8027(4) 0.2008(2) 0.3880(2) 0.0212(11) Uani 1 d U .
N7 N 0.8679(4) 0.1160(2) 0.1844(2) 0.0195(11) Uani 1 d U .
N8 N 0.9456(4) 0.1813(2) 0.2694(2) 0.0178(10) Uani 1 d U .
N9 N 1.0139(4) 0.2527(2) 0.3509(2) 0.0192(10) Uani 1 d U .
N10 N 0.7314(4) 0.2771(2) 0.1130(2) 0.0182(10) Uani 1 d U .
N11 N 0.7029(4) 0.2975(2) 0.2257(2) 0.0168(10) Uani 1 d U .
N12 N 0.6851(4) 0.3125(2) 0.3406(2) 0.0188(10) Uani 1 d U .
C1 C 1.0348(5) 0.1908(3) 0.0907(3) 0.0252(14) Uani 1 d U .
H1A H 1.0046(5) 0.1553(3) 0.0664(3) 0.030 Uiso 1 calc R .
C2 C 1.1513(5) 0.2066(3) 0.0846(3) 0.0287(14) Uani 1 d U .
H2A H 1.1997(5) 0.1824(3) 0.0572(3) 0.034 Uiso 1 calc R .
C3 C 1.1939(6) 0.2589(3) 0.1201(3) 0.0309(15) Uani 1 d U .
H3A H 1.2722(6) 0.2718(3) 0.1157(3) 0.037 Uiso 1 calc R .
C4 C 1.1240(5) 0.2924(3) 0.1615(3) 0.0246(14) Uani 1 d U .
H4A H 1.1539(5) 0.3278(3) 0.1863(3) 0.030 Uiso 1 calc R .
C5 C 1.0077(5) 0.2733(3) 0.1666(3) 0.0198(13) Uani 1 d U .
C6 C 0.9422(5) 0.3569(3) 0.2425(3) 0.0191(13) Uani 1 d U .
C7 C 0.9857(5) 0.4097(3) 0.2093(3) 0.0251(14) Uani 1 d U .
H7A H 1.0172(5) 0.4049(3) 0.1666(3) 0.030 Uiso 1 calc R .
C8 C 0.9826(6) 0.4687(3) 0.2388(3) 0.035(2) Uani 1 d U .
H8A H 1.0127(6) 0.5045(3) 0.2167(3) 0.042 Uiso 1 calc R .
C9 C 0.9343(6) 0.4754(3) 0.3020(3) 0.038(2) Uani 1 d U .
H9A H 0.9295(6) 0.5157(3) 0.3227(3) 0.046 Uiso 1 calc R .
C10 C 0.8939(5) 0.4212(3) 0.3331(3) 0.0293(15) Uani 1 d U .
H10A H 0.8607(5) 0.4254(3) 0.3754(3) 0.035 Uiso 1 calc R .
C11 C 0.5532(5) 0.1567(3) 0.1259(3) 0.0232(13) Uani 1 d U .
H11A H 0.5646(5) 0.1631(3) 0.0796(3) 0.028 Uiso 1 calc R .
C12 C 0.4445(6) 0.1366(3) 0.1452(3) 0.0314(15) Uani 1 d U .
H12A H 0.3830(6) 0.1290(3) 0.1127(3) 0.038 Uiso 1 calc R .
C13 C 0.4280(6) 0.1277(3) 0.2131(3) 0.0301(15) Uani 1 d U .
H13A H 0.3555(6) 0.1127(3) 0.2272(3) 0.036 Uiso 1 calc R .
C14 C 0.5174(5) 0.1408(3) 0.2605(3) 0.0227(13) Uani 1 d U .
H14A H 0.5057(5) 0.1363(3) 0.3070(3) 0.027 Uiso 1 calc R .
C15 C 0.6268(5) 0.1611(3) 0.2382(3) 0.0182(12) Uani 1 d U .
C16 C 0.7409(5) 0.1598(3) 0.3468(3) 0.0190(13) Uani 1 d U .
C17 C 0.7145(5) 0.0978(3) 0.3679(3) 0.0282(14) Uani 1 d U .
H17A H 0.6718(5) 0.0699(3) 0.3386(3) 0.034 Uiso 1 calc R .
C18 C 0.7515(6) 0.0779(3) 0.4319(3) 0.036(2) Uani 1 d U .
H18A H 0.7332(6) 0.0367(3) 0.4470(3) 0.043 Uiso 1 calc R .
C19 C 0.8163(6) 0.1198(3) 0.4739(3) 0.037(2) Uani 1 d U .
H19A H 0.8431(6) 0.1072(3) 0.5176(3) 0.044 Uiso 1 calc R .
C20 C 0.8403(5) 0.1797(3) 0.4502(3) 0.0296(15) Uani 1 d U .
H20A H 0.8852(5) 0.2075(3) 0.4786(3) 0.036 Uiso 1 calc R .
C21 C 0.7262(5) 0.2954(3) 0.0475(3) 0.0273(14) Uani 1 d U .
H21A H 0.7598(5) 0.2686(3) 0.0156(3) 0.033 Uiso 1 calc R .
C22 C 0.6744(6) 0.3512(3) 0.0251(3) 0.034(2) Uani 1 d U .
H22A H 0.6694(6) 0.3615(3) -0.0212(3) 0.041 Uiso 1 calc R .
C23 C 0.6294(6) 0.3919(3) 0.0726(3) 0.034(2) Uani 1 d U .
H23A H 0.5945(6) 0.4308(3) 0.0588(3) 0.041 Uiso 1 calc R .
C24 C 0.6361(5) 0.3755(3) 0.1397(3) 0.0281(14) Uani 1 d U .
H24A H 0.6068(5) 0.4033(3) 0.1722(3) 0.034 Uiso 1 calc R .
C25 C 0.6870(5) 0.3170(3) 0.1595(3) 0.0183(12) Uani 1 d U .
C26 C 0.6333(5) 0.3166(3) 0.2777(3) 0.0189(12) Uani 1 d U .
C27 C 0.5163(5) 0.3339(3) 0.2678(3) 0.0210(13) Uani 1 d U .
H27A H 0.4814(5) 0.3353(3) 0.2236(3) 0.025 Uiso 1 calc R .
C28 C 0.4509(6) 0.3490(3) 0.3223(3) 0.0283(14) Uani 1 d U .
H28A H 0.3722(6) 0.3619(3) 0.3157(3) 0.034 Uiso 1 calc R .
C29 C 0.5034(5) 0.3447(3) 0.3871(3) 0.0296(15) Uani 1 d U .
H29A H 0.4609(5) 0.3546(3) 0.4252(3) 0.036 Uiso 1 calc R .
C30 C 0.6199(5) 0.3257(3) 0.3944(3) 0.0245(14) Uani 1 d U .
H30A H 0.6550(5) 0.3218(3) 0.4383(3) 0.029 Uiso 1 calc R .
C31 C 0.8481(5) 0.0576(3) 0.1574(3) 0.0253(14) Uani 1 d U .
H31A H 0.7968(5) 0.0540(3) 0.1188(3) 0.030 Uiso 1 calc R .
C32 C 0.8995(6) 0.0035(3) 0.1837(3) 0.032(2) Uani 1 d U .
H32A H 0.8849(6) -0.0364(3) 0.1629(3) 0.038 Uiso 1 calc R .
C33 C 0.9733(5) 0.0080(3) 0.2415(3) 0.0292(15) Uani 1 d U .
H33A H 1.0112(5) -0.0285(3) 0.2598(3) 0.035 Uiso 1 calc R .
C34 C 0.9900(5) 0.0666(3) 0.2715(3) 0.0262(14) Uani 1 d U .
H34A H 1.0361(5) 0.0702(3) 0.3121(3) 0.031 Uiso 1 calc R .
C35 C 0.9384(5) 0.1208(3) 0.2416(3) 0.0186(12) Uani 1 d U .
C36 C 1.0387(5) 0.2027(3) 0.3102(3) 0.0200(13) Uani 1 d U .
C37 C 1.1533(5) 0.1805(3) 0.3063(3) 0.0291(14) Uani 1 d U .
H37A H 1.1692(5) 0.1453(3) 0.2787(3) 0.035 Uiso 1 calc R .
C38 C 1.2428(6) 0.2103(3) 0.3430(3) 0.032(2) Uani 1 d U .
H38A H 1.3204(6) 0.1955(3) 0.3408(3) 0.039 Uiso 1 calc R .
C39 C 1.2185(5) 0.2622(3) 0.3832(3) 0.0266(14) Uani 1 d U .
H39A H 1.2789(5) 0.2835(3) 0.4083(3) 0.032 Uiso 1 calc R .
C40 C 1.1037(5) 0.2819(3) 0.3856(3) 0.0236(13) Uani 1 d U .
H40A H 1.0870(5) 0.3174(3) 0.4126(3) 0.028 Uiso 1 calc R .
B1 B 0.7800(8) 0.0391(4) 0.6470(4) 0.042(2) Uani 1 d U .
F1 F 0.8145(5) 0.0880(3) 0.6898(3) 0.098(2) Uani 1 d U .
F2 F 0.8717(5) 0.0206(3) 0.6096(3) 0.082(2) Uani 1 d U .
F3 F 0.7472(4) -0.0118(2) 0.6848(2) 0.0598(12) Uani 1 d U .
F4 F 0.6876(3) 0.0599(2) 0.6043(2) 0.0448(10) Uani 1 d U .
C1S C 0.4857(7) 0.1187(4) 0.5038(4) 0.049(2) Uani 1 d U .
Cl1S Cl 0.4191(2) 0.06327(11) 0.44723(13) 0.0680(6) Uani 1 d U .
Cl2S Cl 0.5068(2) 0.19263(9) 0.46199(10) 0.0476(5) Uani 1 d U .
C2S C 0.6748(26) 0.5048(19) 0.5709(10) 0.147(15) Uiso 0.40 d PD .
Cl3S Cl 0.7212(14) 0.4630(7) 0.5148(7) 0.162(5) Uiso 0.40 d PD .
Cl4S Cl 0.7622(8) 0.5170(4) 0.6343(4) 0.087(2) Uiso 0.40 d PD .
Cl5S Cl 0.7263(6) 0.4954(4) 0.6392(3) 0.067(2) Uiso 0.40 d PD .
Cl6S Cl 0.5960(10) 0.4735(5) 0.5139(5) 0.114(3) Uiso 0.40 d PD .
C3S C 0.7721(15) 0.5002(11) 0.5532(11) 0.099(6) Uiso 0.60 d PD 3
Cl8S Cl 0.9147(21) 0.5071(13) 0.5207(13) 0.166(9) Uiso 0.20 d PD 3
Cl7S Cl 0.6545(12) 0.4611(5) 0.5047(5) 0.047(2) Uiso 0.20 d PD 3

loop_
_atom_type_symbol
_atom_type_description
_atom_type_scat_dispersion_real
_atom_type_scat_dispersion_imag
_atom_type_scat_source
C C 0.0033 0.0016 'International Tables Vol C Tables 4.2.6.8 and 6.1.1.4'
H H 0.0000 0.0000 'International Tables Vol C Tables 4.2.6.8 and 6.1.1.4'
B B 0.0013 0.0007 'International Tables Vol C Tables 4.2.6.8 and 6.1.1.4'
N N 0.0061 0.0033 'International Tables Vol C Tables 4.2.6.8 and 6.1.1.4'
F F 0.0171 0.0103 'International Tables Vol C Tables 4.2.6.8 and 6.1.1.4'
Cl Cl 0.1484 0.1585 'International Tables Vol C Tables 4.2.6.8 and 6.1.1.4'
Co Co 0.3494 0.9721 'International Tables Vol C Tables 4.2.6.8 and 6.1.1.4'

loop_
_geom_angle_atom_site_label_1
_geom_angle_atom_site_label_2
_geom_angle_atom_site_label_3
_geom_angle
N7 Co1 N4 89.3(2)
N7 Co1 N10 170.5(2)
N4 Co1 N10 88.9(2)
N7 Co1 N1 87.7(2)
N4 Co1 N1 169.0(2)
N10 Co1 N1 92.3(2)
N7 Co1 Co2 85.51(13)
N4 Co1 Co2 85.07(13)
N10 Co1 Co2 85.03(13)
N1 Co1 Co2 84.11(13)
N7 Co1 Cl1 94.52(14)
N4 Co1 Cl1 96.17(14)
N10 Co1 Cl1 94.96(13)
N1 Co1 Cl1 94.66(14)
Co2 Co1 Cl1 178.76(5)
N2 Co2 N8 90.4(2)
N2 Co2 N11 90.1(2)
N8 Co2 N11 179.4(2)
N2 Co2 N5 179.5(2)
N8 Co2 N5 89.1(2)
N11 Co2 N5 90.4(2)
N2 Co2 Co1 90.06(14)
N8 Co2 Co1 89.53(14)
N11 Co2 Co1 90.24(14)
N5 Co2 Co1 90.01(14)
N2 Co2 Co3 90.07(14)
N8 Co2 Co3 90.00(14)
N11 Co2 Co3 90.22(14)
N5 Co2 Co3 89.85(14)
Co1 Co2 Co3 179.52(4)
N3 Co3 N6 169.7(2)
N3 Co3 N9 88.7(2)
N6 Co3 N9 88.9(2)
N3 Co3 N12 89.4(2)
N6 Co3 N12 91.1(2)
N9 Co3 N12 169.3(2)
N3 Co3 Co2 85.03(13)
N6 Co3 Co2 84.75(14)
N9 Co3 Co2 84.37(13)
N12 Co3 Co2 84.95(13)
N3 Co3 Cl2 95.05(14)
N6 Co3 Cl2 95.15(14)
N9 Co3 Cl2 95.07(14)
N12 Co3 Cl2 95.62(14)
Co2 Co3 Cl2 179.43(5)
C1 N1 C5 117.9(5)
C1 N1 Co1 120.8(4)
C5 N1 Co1 120.9(4)
C6 N2 C5 124.4(5)
C6 N2 Co2 118.4(4)
C5 N2 Co2 116.8(4)
C10 N3 C6 118.5(5)
C10 N3 Co3 121.3(4)
C6 N3 Co3 120.2(4)
C11 N4 C15 119.6(5)
C11 N4 Co1 120.8(4)
C15 N4 Co1 119.6(4)
C15 N5 C16 126.3(5)
C15 N5 Co2 117.2(4)
C16 N5 Co2 116.2(4)
C16 N6 C20 118.0(5)
C16 N6 Co3 120.8(4)
C20 N6 Co3 120.8(4)
C31 N7 C35 118.5(5)
C31 N7 Co1 121.2(4)
C35 N7 Co1 120.3(4)
C36 N8 C35 124.1(5)
C36 N8 Co2 117.3(4)
C35 N8 Co2 118.6(4)
C40 N9 C36 118.3(5)
C40 N9 Co3 120.8(4)
C36 N9 Co3 120.8(4)
C21 N10 C25 118.4(5)
C21 N10 Co1 121.2(4)
C25 N10 Co1 120.4(4)
C25 N11 C26 124.5(5)
C25 N11 Co2 118.0(4)
C26 N11 Co2 117.4(4)
C26 N12 C30 118.4(5)
C26 N12 Co3 121.1(4)
C30 N12 Co3 120.5(4)
N1 C1 C2 123.6(6)
C3 C2 C1 117.5(6)
C4 C3 C2 120.8(6)
C3 C4 C5 118.9(6)
N1 C5 N2 114.0(5)
N1 C5 C4 121.2(5)
N2 C5 C4 124.3(5)
N3 C6 N2 115.3(5)
N3 C6 C7 120.9(5)
N2 C6 C7 123.6(5)
C8 C7 C6 120.0(6)
C7 C8 C9 119.4(6)
C10 C9 C8 118.2(6)
N3 C10 C9 122.8(6)
N4 C11 C12 122.2(6)
C13 C12 C11 118.7(6)
C14 C13 C12 120.2(6)
C13 C14 C15 119.0(5)
N4 C15 N5 116.5(5)
N4 C15 C14 120.4(5)
N5 C15 C14 122.8(5)
N6 C16 N5 115.2(5)
N6 C16 C17 121.3(5)
N5 C16 C17 123.2(5)
C18 C17 C16 119.6(6)
C17 C18 C19 119.0(6)
C20 C19 C18 118.8(6)
N6 C20 C19 123.3(6)
N10 C21 C22 123.3(6)
C21 C22 C23 118.3(6)
C24 C23 C22 119.9(6)
C23 C24 C25 119.5(6)
N10 C25 N11 115.3(5)
N10 C25 C24 120.7(5)
N11 C25 C24 123.9(5)
N12 C26 C27 121.3(5)
N12 C26 N11 115.0(5)
C27 C26 N11 123.6(5)
C28 C27 C26 120.3(5)
C27 C28 C29 118.8(6)
C30 C29 C28 118.6(6)
N12 C30 C29 122.6(5)
N7 C31 C32 122.8(6)
C31 C32 C33 119.1(6)
C34 C33 C32 118.8(6)
C33 C34 C35 119.9(6)
N7 C35 N8 114.8(5)
N7 C35 C34 120.7(5)
N8 C35 C34 124.3(5)
N9 C36 N8 114.9(5)
N9 C36 C37 120.9(5)
N8 C36 C37 123.9(5)
C38 C37 C36 119.6(6)
C37 C38 C39 119.7(6)
C40 C39 C38 118.3(6)
N9 C40 C39 123.2(6)
F3 B1 F2 108.2(7)
F3 B1 F1 108.8(7)
F2 B1 F1 110.0(7)
F3 B1 F4 110.9(7)
F2 B1 F4 109.8(7)
F1 B1 F4 109.1(7)
Cl1S C1S Cl2S 110.1(4)
Cl5S C2S Cl3S 117.2(25)
C3S C2S Cl6S 105.6(18)
Cl3S C2S Cl4S 116.1(21)
Cl5S C2S Cl7S 135.5(28)
Cl3S C3S Cl4S 133.6(17)
Cl3S C3S Cl8S 103.9(18)
Cl4S C3S Cl8S 116.2(14)
Cl4S C3S Cl7S 121.7(12)
Cl8S C3S Cl7S 120.7(16)
Cl3S C3S Cl5S 113.6(15)
Cl7S C3S Cl5S 103.4(10)
Cl4S C3S Cl6S 106.9(10)

loop_
_geom_bond_atom_site_label_1
_geom_bond_atom_site_label_2
_geom_bond_distance
Co1 N7 1.971(5)
Co1 N4 1.979(5)
Co1 N10 1.985(5)
Co1 N1 1.985(5)
Co1 Co2 2.3207(10)
Co1 Cl1 2.366(2)
Co2 N2 1.867(5)
Co2 N8 1.873(4)
Co2 N11 1.877(4)
Co2 N5 1.884(4)
Co2 Co3 2.3265(10)
Co3 N3 1.976(5)
Co3 N6 1.978(5)
Co3 N9 1.980(5)
Co3 N12 1.984(5)
Co3 Cl2 2.378(2)
N1 C1 1.343(7)
N1 C5 1.361(7)
N2 C6 1.376(7)
N2 C5 1.386(7)
N3 C10 1.350(8)
N3 C6 1.358(7)
N4 C11 1.348(7)
N4 C15 1.351(7)
N5 C15 1.370(7)
N5 C16 1.376(7)
N6 C16 1.354(7)
N6 C20 1.356(8)
N7 C31 1.346(8)
N7 C35 1.357(7)
N8 C36 1.374(7)
N8 C35 1.380(7)
N9 C40 1.347(7)
N9 C36 1.357(7)
N10 C21 1.347(8)
N10 C25 1.359(7)
N11 C25 1.373(7)
N11 C26 1.388(7)
N12 C26 1.351(7)
N12 C30 1.356(7)
C1 C2 1.380(9)
C2 C3 1.373(9)
C3 C4 1.366(9)
C4 C5 1.394(8)
C6 C7 1.389(8)
C7 C8 1.365(9)
C8 C9 1.397(9)
C9 C10 1.379(9)
C11 C12 1.381(9)
C12 C13 1.376(9)
C13 C14 1.374(9)
C14 C15 1.410(8)
C16 C17 1.400(8)
C17 C18 1.375(9)
C18 C19 1.392(10)
C19 C20 1.368(9)
C21 C22 1.370(9)
C22 C23 1.385(9)
C23 C24 1.366(9)
C24 C25 1.402(8)
C26 C27 1.385(8)
C27 C28 1.378(8)
C28 C29 1.387(9)
C29 C30 1.387(9)
C31 C32 1.365(9)
C32 C33 1.386(9)
C33 C34 1.370(9)
C34 C35 1.395(8)
C36 C37 1.392(8)
C37 C38 1.371(9)
C38 C39 1.381(9)
C39 C40 1.375(8)
B1 F3 1.364(10)
B1 F2 1.368(10)
B1 F1 1.372(10)
B1 F4 1.385(9)
C1S Cl1S 1.755(8)
C1S Cl2S 1.775(8)
C2S Cl5S 1.46(2)
C2S Cl3S 1.53(2)
C2S Cl6S 1.55(2)
C2S Cl4S 1.58(2)
C2S Cl7S 1.60(2)
Cl3S Cl6S 1.44(2)
Cl4S C3S 1.65(2)
Cl5S C3S 1.81(2)
Cl6S C3S 2.19(2)
C3S Cl8S 1.78(2)
C3S Cl7S 1.80(2)
